data_4024856
loop_
_publ_author_name
'Katerina Kogan'
'Silvio E. Biali'

_publ_section_title
;
Incorporation of Substituents at the Methylene Linkages of the
Calix[5]arene Skeleton
;
_journal_name_full 'Journal of Organic Chemistry'
_journal_page_first 7172
_journal_page_last 7175
_journal_paper_doi 10.1021/jo901450x
_journal_volume 74
_journal_year 2009
_chemical_formula_moiety 'C60 H75 Br5 O5'
_chemical_formula_sum 'C60 H75 Br5 O5'
_chemical_formula_weight 1275.75
_chemical_name_systematic
;
 ?
;
_space_group_IT_number 4
_symmetry_cell_setting monoclinic
_symmetry_space_group_name_Hall 'P 2yb'
_symmetry_space_group_name_H-M 'P 1 21 1'
_atom_sites_solution_hydrogens geom
_atom_sites_solution_primary direct
_atom_sites_solution_secondary difmap
_audit_creation_method SHELXL-97
_cell_angle_alpha 90.00
_cell_angle_beta 99.815(2)
_cell_angle_gamma 90.00
_cell_formula_units_Z 2
_cell_length_a 10.1109(12)
_cell_length_b 14.6830(18)
_cell_length_c 20.472(3)
_cell_measurement_temperature 123(2)
_cell_volume 2994.8(6)
_computing_cell_refinement 'Bruker SMART'
_computing_data_collection 'Bruker SMART'
_computing_data_reduction 'Bruker SAINT'
_computing_molecular_graphics 'Bruker SHELXTL'
_computing_publication_material 'Bruker SHELXTL'
_computing_structure_refinement 'SHELXL-97 (Sheldrick, 1997)'
_computing_structure_solution 'SHELXS-97 (Sheldrick, 1990)'
_diffrn_ambient_temperature 123(2)
_diffrn_measured_fraction_theta_full 0.999
_diffrn_measured_fraction_theta_max 0.999
_diffrn_measurement_device_type 'CCD area detector'
_diffrn_measurement_method 'phi and omega scans'
_diffrn_radiation_monochromator graphite
_diffrn_radiation_source 'fine-focus sealed tube'
_diffrn_radiation_type MoK\a
_diffrn_radiation_wavelength 0.71073
_diffrn_reflns_av_R_equivalents 0.0426
_diffrn_reflns_av_sigmaI/netI 0.0606
_diffrn_reflns_limit_h_max 12
_diffrn_reflns_limit_h_min -12
_diffrn_reflns_limit_k_max 18
_diffrn_reflns_limit_k_min -18
_diffrn_reflns_limit_l_max 26
_diffrn_reflns_limit_l_min -26
_diffrn_reflns_number 32631
_diffrn_reflns_theta_full 27.00
_diffrn_reflns_theta_max 27.00
_diffrn_reflns_theta_min 2.04
_exptl_absorpt_coefficient_mu 3.399
_exptl_absorpt_correction_T_max 0.6476
_exptl_absorpt_correction_T_min 0.4287
_exptl_absorpt_correction_type multi-scan
_exptl_absorpt_process_details 'Bruker SADABS V2.05'
_exptl_crystal_colour colorless
_exptl_crystal_density_diffrn 1.415
_exptl_crystal_density_method 'not measured'
_exptl_crystal_description prism
_exptl_crystal_F_000 1300
_exptl_crystal_size_max 0.30
_exptl_crystal_size_mid 0.17
_exptl_crystal_size_min 0.14
_refine_diff_density_max 1.650
_refine_diff_density_min -0.828
_refine_diff_density_rms 0.090
_refine_ls_abs_structure_details 'Flack H D (1983), Acta Cryst. A39, 876-881'
_refine_ls_abs_structure_Flack 0.526(6)
_refine_ls_extinction_method none
_refine_ls_goodness_of_fit_ref 0.993
_refine_ls_hydrogen_treatment constr
_refine_ls_matrix_type full
_refine_ls_number_parameters 682
_refine_ls_number_reflns 13008
_refine_ls_number_restraints 1
_refine_ls_restrained_S_all 0.993
_refine_ls_R_factor_all 0.0572
_refine_ls_R_factor_gt 0.0399
_refine_ls_shift/su_max 0.002
_refine_ls_shift/su_mean 0.000
_refine_ls_structure_factor_coef Fsqd
_refine_ls_weighting_details 'calc w=1/[\s^2^(Fo^2^)+(0.0489P)^2^+0.0000P] where P=(Fo^2^+2Fc^2^)/3'
_refine_ls_weighting_scheme calc
_refine_ls_wR_factor_gt 0.0853
_refine_ls_wR_factor_ref 0.0902
_reflns_number_gt 10825
_reflns_number_total 13008
_reflns_threshold_expression >2sigma(I)
_cod_data_source_file jo901450x_si_001.cif
_cod_data_source_block katya19m
_cod_depositor_comments
;
The following automatic conversions were performed:
'_symmetry_cell_setting' value 'Monoclinic' changed to 'monoclinic'
according to '/home/saulius/struct/CIF-dictionaries/cif_core.dic'
dictionary named 'cif_core.dic' version 2.4.1 from 2010-06-29.

Automatic conversion script
Id: cif_fix_enum 1527 2010-12-29 10:47:43Z saulius 
;
_cod_original_sg_symbol_H-M P2(1)
_cod_database_code 4024856

loop_
_symmetry_equiv_pos_as_xyz
'x, y, z'
'-x, y+1/2, -z'

loop_
_atom_site_label
_atom_site_type_symbol
_atom_site_fract_x
_atom_site_fract_y
_atom_site_fract_z
_atom_site_U_iso_or_equiv
_atom_site_adp_type
_atom_site_occupancy
_atom_site_symmetry_multiplicity
_atom_site_calc_flag
_atom_site_refinement_flags
_atom_site_disorder_assembly
_atom_site_disorder_group
Br1 Br 0.26374(5) 0.15450(3) -0.06557(2) 0.02965(11) Uani 1 1 d . . .
Br2 Br 0.07692(5) 0.55916(3) 0.02743(2) 0.03097(11) Uani 1 1 d . . .
Br3 Br 0.55211(4) 0.61516(3) 0.36882(2) 0.03183(11) Uani 1 1 d . . .
Br4 Br 0.71024(5) 0.17397(3) 0.51680(2) 0.03814(13) Uani 1 1 d . . .
Br5 Br 0.74171(4) -0.07962(3) 0.22999(2) 0.03060(11) Uani 1 1 d . . .
C1 C 0.4749(4) 0.0957(3) 0.1227(2) 0.0184(8) Uani 1 1 d . . .
C2 C 0.5117(4) 0.0193(3) 0.16116(19) 0.0181(8) Uani 1 1 d . . .
C3 C 0.4434(4) -0.0624(3) 0.1437(2) 0.0206(9) Uani 1 1 d . . .
H3 H 0.4693 -0.1152 0.1696 0.025 Uiso 1 1 calc R . .
C4 C 0.3398(4) -0.0692(3) 0.0903(2) 0.0232(9) Uani 1 1 d . . .
C5 C 0.3055(4) 0.0087(3) 0.0528(2) 0.0219(9) Uani 1 1 d . . .
H5 H 0.2346 0.0057 0.0159 0.026 Uiso 1 1 calc R . .
C6 C 0.3718(4) 0.0909(3) 0.0675(2) 0.0192(9) Uani 1 1 d . . .
C7 C 0.3376(4) 0.1784(3) 0.0299(2) 0.0222(9) Uani 1 1 d . . .
H7 H 0.4234 0.2128 0.0313 0.027 Uiso 1 1 calc R . .
C8 C 0.2580(4) 0.3335(3) 0.0548(2) 0.0205(9) Uani 1 1 d . . .
C9 C 0.2430(4) 0.2397(3) 0.05904(19) 0.0185(8) Uani 1 1 d . . .
C10 C 0.1536(4) 0.2047(3) 0.0961(2) 0.0212(9) Uani 1 1 d . . .
H10 H 0.1440 0.1406 0.0987 0.025 Uiso 1 1 calc R . .
C11 C 0.0761(4) 0.2609(3) 0.1300(2) 0.0242(9) Uani 1 1 d . . .
C12 C 0.0933(4) 0.3546(3) 0.1249(2) 0.0227(9) Uani 1 1 d . . .
H12 H 0.0415 0.3943 0.1472 0.027 Uiso 1 1 calc R . .
C13 C 0.1831(4) 0.3918(3) 0.0885(2) 0.0193(9) Uani 1 1 d . . .
C14 C 0.2115(4) 0.4923(3) 0.0921(2) 0.0229(9) Uani 1 1 d . . .
H14 H 0.3015 0.5021 0.0792 0.028 Uiso 1 1 calc R . .
C15 C 0.3340(4) 0.5088(2) 0.2077(2) 0.0200(9) Uani 1 1 d . . .
C16 C 0.2178(4) 0.5292(3) 0.1617(2) 0.0223(9) Uani 1 1 d . . .
C17 C 0.1135(4) 0.5725(3) 0.1842(2) 0.0241(9) Uani 1 1 d . . .
H17 H 0.0348 0.5864 0.1533 0.029 Uiso 1 1 calc R . .
C18 C 0.1186(4) 0.5968(3) 0.2502(2) 0.0226(9) Uani 1 1 d . . .
C19 C 0.2359(4) 0.5781(3) 0.2944(2) 0.0241(9) Uani 1 1 d . . .
H19 H 0.2433 0.5971 0.3392 0.029 Uiso 1 1 calc R . .
C20 C 0.3425(4) 0.5322(3) 0.2744(2) 0.0229(9) Uani 1 1 d . . .
C21 C 0.4683(4) 0.5053(3) 0.3217(2) 0.0234(9) Uani 1 1 d . . .
H21 H 0.5332 0.4822 0.2938 0.028 Uiso 1 1 calc R . .
C22 C 0.5494(4) 0.3617(3) 0.3799(2) 0.0220(9) Uani 1 1 d . . .
C23 C 0.4539(4) 0.4309(3) 0.3711(2) 0.0223(9) Uani 1 1 d . . .
C24 C 0.3505(4) 0.4273(3) 0.4083(2) 0.0247(9) Uani 1 1 d . . .
H24 H 0.2846 0.4741 0.4023 0.030 Uiso 1 1 calc R . .
C25 C 0.3395(4) 0.3592(3) 0.4533(2) 0.0251(10) Uani 1 1 d . . .
C26 C 0.4380(4) 0.2914(3) 0.4614(2) 0.0236(9) Uani 1 1 d . . .
H26 H 0.4344 0.2447 0.4932 0.028 Uiso 1 1 calc R . .
C27 C 0.5413(4) 0.2904(3) 0.4244(2) 0.0217(9) Uani 1 1 d . . .
C28 C 0.6368(4) 0.2121(3) 0.4252(2) 0.0216(9) Uani 1 1 d . . .
H28 H 0.7141 0.2341 0.4048 0.026 Uiso 1 1 calc R . .
C29 C 0.6342(4) 0.1057(3) 0.3305(2) 0.0202(9) Uani 1 1 d . . .
C30 C 0.5781(4) 0.1317(3) 0.3854(2) 0.0201(9) Uani 1 1 d . . .
C31 C 0.4634(4) 0.0862(3) 0.3972(2) 0.0240(10) Uani 1 1 d . . .
H31 H 0.4255 0.1024 0.4350 0.029 Uiso 1 1 calc R . .
C32 C 0.4035(4) 0.0188(3) 0.3561(2) 0.0241(9) Uani 1 1 d . . .
C33 C 0.4550(4) 0.0003(3) 0.2984(2) 0.0206(9) Uani 1 1 d . . .
H33 H 0.4102 -0.0425 0.2675 0.025 Uiso 1 1 calc R . .
C34 C 0.5695(4) 0.0428(3) 0.2850(2) 0.0196(9) Uani 1 1 d . . .
C35 C 0.6208(4) 0.0283(3) 0.2205(2) 0.0225(9) Uani 1 1 d . . .
H35 H 0.6760 0.0827 0.2132 0.027 Uiso 1 1 calc R . .
C36 C 0.4985(5) 0.2343(3) 0.1862(2) 0.0337(11) Uani 1 1 d . . .
H36A H 0.4634 0.2917 0.1657 0.051 Uiso 1 1 calc R . .
H36B H 0.5745 0.2471 0.2216 0.051 Uiso 1 1 calc R . .
H36C H 0.4277 0.2032 0.2050 0.051 Uiso 1 1 calc R . .
C37 C 0.2670(5) -0.1596(3) 0.0720(2) 0.0313(11) Uani 1 1 d . . .
C38 C 0.215(2) -0.1941(14) 0.1401(11) 0.063(6) Uani 0.30 1 d P . .
H38A H 0.2917 -0.2174 0.1716 0.095 Uiso 0.30 1 calc PR . .
H38B H 0.1485 -0.2426 0.1290 0.095 Uiso 0.30 1 calc PR . .
H38C H 0.1745 -0.1429 0.1601 0.095 Uiso 0.30 1 calc PR . .
C39 C 0.143(2) -0.1534(12) 0.0246(13) 0.054(6) Uani 0.30 1 d P . .
H39A H 0.0789 -0.1146 0.0428 0.081 Uiso 0.30 1 calc PR . .
H39B H 0.1043 -0.2144 0.0161 0.081 Uiso 0.30 1 calc PR . .
H39C H 0.1610 -0.1271 -0.0169 0.081 Uiso 0.30 1 calc PR . .
C40 C 0.3686(17) -0.2291(12) 0.0567(10) 0.038(4) Uani 0.30 1 d P . .
H40A H 0.4030 -0.2106 0.0168 0.057 Uiso 0.30 1 calc PR . .
H40B H 0.3253 -0.2888 0.0494 0.057 Uiso 0.30 1 calc PR . .
H40C H 0.4431 -0.2329 0.0941 0.057 Uiso 0.30 1 calc PR . .
C38A C 0.3353(10) -0.2398(5) 0.1075(5) 0.061(3) Uani 0.70 1 d P . .
H38D H 0.4309 -0.2387 0.1042 0.092 Uiso 0.70 1 calc PR . .
H38E H 0.2946 -0.2959 0.0874 0.092 Uiso 0.70 1 calc PR . .
H38F H 0.3253 -0.2375 0.1543 0.092 Uiso 0.70 1 calc PR . .
C39A C 0.1217(8) -0.1507(5) 0.0810(6) 0.053(2) Uani 0.70 1 d P . .
H39D H 0.1181 -0.1377 0.1277 0.080 Uiso 0.70 1 calc PR . .
H39E H 0.0742 -0.2078 0.0681 0.080 Uiso 0.70 1 calc PR . .
H39F H 0.0789 -0.1009 0.0533 0.080 Uiso 0.70 1 calc PR . .
C40A C 0.2696(10) -0.1786(5) -0.0042(4) 0.054(2) Uani 0.70 1 d P . .
H40D H 0.2279 -0.1275 -0.0308 0.081 Uiso 0.70 1 calc PR . .
H40E H 0.2198 -0.2346 -0.0178 0.081 Uiso 0.70 1 calc PR . .
H40F H 0.3628 -0.1855 -0.0109 0.081 Uiso 0.70 1 calc PR . .
C41 C 0.3059(6) 0.4037(4) -0.0441(3) 0.0441(13) Uani 1 1 d . . .
H41A H 0.2828 0.3528 -0.0748 0.066 Uiso 1 1 calc R . .
H41B H 0.3758 0.4409 -0.0588 0.066 Uiso 1 1 calc R . .
H41C H 0.2260 0.4412 -0.0432 0.066 Uiso 1 1 calc R . .
C42 C -0.0021(6) 0.2251(4) 0.1825(3) 0.0400(13) Uani 1 1 d . . .
C43 C -0.0326(5) 0.1240(3) 0.1738(3) 0.0434(13) Uani 1 1 d . . .
H43A H -0.0823 0.1035 0.2082 0.065 Uiso 1 1 calc R . .
H43B H 0.0517 0.0899 0.1775 0.065 Uiso 1 1 calc R . .
H43C H -0.0868 0.1134 0.1300 0.065 Uiso 1 1 calc R . .
C44 C 0.0851(8) 0.2400(5) 0.2509(3) 0.080(3) Uani 1 1 d . . .
H44A H 0.1031 0.3052 0.2578 0.120 Uiso 1 1 calc R . .
H44B H 0.1701 0.2072 0.2531 0.120 Uiso 1 1 calc R . .
H44C H 0.0376 0.2172 0.2855 0.120 Uiso 1 1 calc R . .
C45 C -0.1341(6) 0.2755(4) 0.1808(4) 0.065(2) Uani 1 1 d . . .
H45A H -0.1177 0.3413 0.1816 0.097 Uiso 1 1 calc R . .
H45B H -0.1737 0.2582 0.2195 0.097 Uiso 1 1 calc R . .
H45C H -0.1960 0.2594 0.1402 0.097 Uiso 1 1 calc R . .
C46 C 0.5322(5) 0.5162(4) 0.1618(3) 0.0383(12) Uani 1 1 d . . .
H46A H 0.4883 0.5501 0.1228 0.057 Uiso 1 1 calc R . .
H46B H 0.6028 0.4773 0.1494 0.057 Uiso 1 1 calc R . .
H46C H 0.5720 0.5591 0.1963 0.057 Uiso 1 1 calc R . .
C47 C -0.0044(4) 0.6416(3) 0.2719(2) 0.0287(10) Uani 1 1 d . . .
C48 C -0.1277(5) 0.5815(4) 0.2497(2) 0.0416(13) Uani 1 1 d . . .
H48A H -0.1141 0.5221 0.2717 0.062 Uiso 1 1 calc R . .
H48B H -0.1405 0.5730 0.2016 0.062 Uiso 1 1 calc R . .
H48C H -0.2072 0.6108 0.2617 0.062 Uiso 1 1 calc R . .
C49 C -0.0301(6) 0.7341(4) 0.2366(3) 0.0529(16) Uani 1 1 d . . .
H49A H -0.1142 0.7601 0.2460 0.079 Uiso 1 1 calc R . .
H49B H -0.0367 0.7255 0.1886 0.079 Uiso 1 1 calc R . .
H49C H 0.0442 0.7757 0.2526 0.079 Uiso 1 1 calc R . .
C50 C 0.0111(5) 0.6562(4) 0.3451(2) 0.0468(14) Uani 1 1 d . . .
H50A H 0.0893 0.6950 0.3599 0.070 Uiso 1 1 calc R . .
H50B H 0.0238 0.5973 0.3679 0.070 Uiso 1 1 calc R . .
H50C H -0.0697 0.6857 0.3556 0.070 Uiso 1 1 calc R . .
C51 C 0.7751(5) 0.3981(3) 0.3744(3) 0.0384(12) Uani 1 1 d . . .
H51A H 0.7649 0.4640 0.3793 0.058 Uiso 1 1 calc R . .
H51B H 0.8453 0.3861 0.3479 0.058 Uiso 1 1 calc R . .
H51C H 0.8001 0.3702 0.4182 0.058 Uiso 1 1 calc R . .
C52 C 0.2239(4) 0.3554(3) 0.4944(2) 0.0285(10) Uani 1 1 d . . .
C53 C 0.1200(5) 0.4279(4) 0.4737(3) 0.0414(12) Uani 1 1 d . . .
H53A H 0.0463 0.4208 0.4988 0.062 Uiso 1 1 calc R . .
H53B H 0.0851 0.4220 0.4262 0.062 Uiso 1 1 calc R . .
H53C H 0.1609 0.4881 0.4826 0.062 Uiso 1 1 calc R . .
C54 C 0.2808(5) 0.3659(4) 0.5670(2) 0.0394(12) Uani 1 1 d . . .
H54A H 0.3247 0.4255 0.5746 0.059 Uiso 1 1 calc R . .
H54B H 0.3467 0.3177 0.5807 0.059 Uiso 1 1 calc R . .
H54C H 0.2082 0.3616 0.5930 0.059 Uiso 1 1 calc R . .
C55 C 0.1536(5) 0.2623(3) 0.4826(3) 0.0429(13) Uani 1 1 d . . .
H55A H 0.0778 0.2598 0.5067 0.064 Uiso 1 1 calc R . .
H55B H 0.2175 0.2137 0.4986 0.064 Uiso 1 1 calc R . .
H55C H 0.1208 0.2541 0.4351 0.064 Uiso 1 1 calc R . .
C56 C 0.8676(4) 0.1011(4) 0.3598(2) 0.0311(11) Uani 1 1 d . . .
H56A H 0.8555 0.1010 0.4063 0.047 Uiso 1 1 calc R . .
H56B H 0.9493 0.1349 0.3556 0.047 Uiso 1 1 calc R . .
H56C H 0.8755 0.0383 0.3448 0.047 Uiso 1 1 calc R . .
C57 C 0.2805(5) -0.0355(3) 0.3691(3) 0.0350(12) Uani 1 1 d . . .
C58 C 0.2378(9) -0.0091(7) 0.4334(3) 0.108(4) Uani 1 1 d . . .
H58A H 0.2103 0.0550 0.4314 0.162 Uiso 1 1 calc R . .
H58B H 0.3130 -0.0177 0.4700 0.162 Uiso 1 1 calc R . .
H58C H 0.1622 -0.0473 0.4407 0.162 Uiso 1 1 calc R . .
C59 C 0.1639(5) -0.0233(4) 0.3135(3) 0.0479(14) Uani 1 1 d . . .
H59A H 0.0869 -0.0582 0.3231 0.072 Uiso 1 1 calc R . .
H59B H 0.1888 -0.0449 0.2720 0.072 Uiso 1 1 calc R . .
H59C H 0.1400 0.0414 0.3092 0.072 Uiso 1 1 calc R . .
C60 C 0.3148(6) -0.1375(4) 0.3699(4) 0.070(2) Uani 1 1 d . . .
H60A H 0.3897 -0.1499 0.4059 0.104 Uiso 1 1 calc R . .
H60B H 0.3402 -0.1546 0.3275 0.104 Uiso 1 1 calc R . .
H60C H 0.2363 -0.1730 0.3769 0.104 Uiso 1 1 calc R . .
O1 O 0.5427(3) 0.17632(19) 0.13634(14) 0.0275(7) Uani 1 1 d . . .
O2 O 0.3553(3) 0.3686(2) 0.02235(15) 0.0284(7) Uani 1 1 d . . .
O3 O 0.4344(3) 0.46028(19) 0.18667(15) 0.0258(7) Uani 1 1 d . . .
O4 O 0.6504(3) 0.3600(2) 0.34163(15) 0.0287(7) Uani 1 1 d . . .
O5 O 0.7547(3) 0.14356(19) 0.32014(13) 0.0214(6) Uani 1 1 d . . .

loop_
_atom_site_aniso_label
_atom_site_aniso_U_11
_atom_site_aniso_U_22
_atom_site_aniso_U_33
_atom_site_aniso_U_23
_atom_site_aniso_U_13
_atom_site_aniso_U_12
Br1 0.0401(3) 0.0286(2) 0.0214(2) 0.00036(18) 0.00858(19) 0.0037(2)
Br2 0.0366(3) 0.0199(2) 0.0327(2) 0.00194(18) -0.0045(2) 0.00286(19)
Br3 0.0277(2) 0.0266(2) 0.0389(3) 0.0002(2) -0.0008(2) -0.00609(19)
Br4 0.0552(3) 0.0349(3) 0.0215(2) -0.00223(19) -0.0016(2) 0.0212(2)
Br5 0.0284(2) 0.0317(2) 0.0313(2) -0.0038(2) 0.00373(18) 0.0135(2)
C1 0.017(2) 0.018(2) 0.023(2) -0.0048(16) 0.0114(17) -0.0023(15)
C2 0.019(2) 0.020(2) 0.018(2) -0.0036(16) 0.0097(17) 0.0008(16)
C3 0.021(2) 0.016(2) 0.026(2) -0.0005(16) 0.0057(18) 0.0037(16)
C4 0.023(2) 0.014(2) 0.034(2) -0.0018(18) 0.0066(18) 0.0035(17)
C5 0.015(2) 0.023(2) 0.027(2) -0.0022(18) 0.0027(17) 0.0034(17)
C6 0.020(2) 0.018(2) 0.021(2) -0.0004(16) 0.0063(17) 0.0050(16)
C7 0.023(2) 0.026(2) 0.019(2) -0.0039(17) 0.0062(17) -0.0019(18)
C8 0.018(2) 0.021(2) 0.023(2) 0.0028(17) 0.0036(17) -0.0011(17)
C9 0.018(2) 0.020(2) 0.017(2) 0.0026(16) 0.0010(17) 0.0035(16)
C10 0.026(2) 0.0151(19) 0.022(2) 0.0030(16) 0.0025(18) -0.0023(17)
C11 0.029(2) 0.022(2) 0.023(2) 0.0060(18) 0.0079(19) -0.0006(18)
C12 0.025(2) 0.021(2) 0.023(2) 0.0010(17) 0.0080(18) 0.0029(18)
C13 0.021(2) 0.0123(19) 0.025(2) 0.0031(16) 0.0054(18) -0.0002(16)
C14 0.020(2) 0.017(2) 0.031(2) 0.0028(18) 0.0024(18) 0.0016(17)
C15 0.023(2) 0.0096(19) 0.028(2) 0.0019(16) 0.0048(18) -0.0008(16)
C16 0.022(2) 0.0144(19) 0.028(2) 0.0023(17) -0.0007(18) -0.0010(16)
C17 0.023(2) 0.017(2) 0.030(2) -0.0011(18) -0.0013(18) 0.0007(17)
C18 0.019(2) 0.013(2) 0.035(2) 0.0003(17) 0.0029(18) -0.0010(16)
C19 0.026(2) 0.021(2) 0.026(2) -0.0003(17) 0.0073(18) 0.0000(17)
C20 0.020(2) 0.016(2) 0.032(2) 0.0016(17) -0.0001(18) -0.0009(16)
C21 0.021(2) 0.022(2) 0.028(2) 0.0012(18) 0.0052(18) 0.0029(17)
C22 0.018(2) 0.026(2) 0.022(2) -0.0009(18) 0.0034(17) 0.0007(17)
C23 0.018(2) 0.022(2) 0.025(2) 0.0000(18) -0.0016(17) 0.0000(17)
C24 0.023(2) 0.018(2) 0.033(2) -0.0005(19) 0.0039(18) 0.0026(18)
C25 0.023(2) 0.023(2) 0.031(2) -0.0035(19) 0.0077(19) -0.0026(18)
C26 0.030(2) 0.020(2) 0.022(2) 0.0013(17) 0.0102(19) -0.0022(18)
C27 0.024(2) 0.021(2) 0.019(2) -0.0014(17) 0.0012(18) 0.0004(17)
C28 0.022(2) 0.024(2) 0.018(2) 0.0012(17) 0.0013(17) 0.0030(17)
C29 0.023(2) 0.0136(19) 0.025(2) 0.0104(17) 0.0066(17) 0.0063(17)
C30 0.025(2) 0.015(2) 0.021(2) 0.0022(15) 0.0062(17) 0.0078(16)
C31 0.024(2) 0.026(2) 0.025(2) 0.0029(18) 0.0125(19) 0.0056(18)
C32 0.027(2) 0.025(2) 0.023(2) 0.0064(18) 0.0121(19) 0.0016(18)
C33 0.023(2) 0.021(2) 0.020(2) 0.0006(17) 0.0083(17) 0.0003(17)
C34 0.018(2) 0.018(2) 0.023(2) 0.0035(16) 0.0036(16) 0.0021(16)
C35 0.019(2) 0.023(2) 0.026(2) -0.0046(17) 0.0048(18) 0.0024(17)
C36 0.048(3) 0.015(2) 0.036(3) -0.0063(19) 0.000(2) 0.005(2)
C37 0.030(3) 0.012(2) 0.050(3) -0.001(2) 0.000(2) -0.0034(18)
C38 0.063(14) 0.049(12) 0.085(16) -0.010(11) 0.033(13) -0.039(11)
C39 0.046(12) 0.017(8) 0.086(17) 0.007(10) -0.027(12) 0.006(8)
C40 0.030(9) 0.031(9) 0.050(12) -0.007(8) -0.005(9) -0.005(7)
C38A 0.076(7) 0.016(4) 0.079(7) 0.001(4) -0.022(6) -0.012(4)
C39A 0.036(5) 0.033(4) 0.087(7) 0.011(5) 0.001(5) -0.010(4)
C40A 0.077(6) 0.031(4) 0.053(5) -0.017(4) 0.010(5) -0.025(4)
C41 0.061(4) 0.037(3) 0.041(3) 0.015(2) 0.028(3) 0.004(3)
C42 0.050(3) 0.040(3) 0.036(3) 0.001(2) 0.024(3) -0.009(3)
C43 0.045(3) 0.035(3) 0.058(4) 0.010(3) 0.032(3) -0.007(2)
C44 0.117(6) 0.083(5) 0.039(4) 0.006(3) 0.014(4) -0.060(5)
C45 0.064(4) 0.051(4) 0.097(5) 0.012(4) 0.067(4) 0.010(3)
C46 0.026(3) 0.046(3) 0.045(3) 0.004(2) 0.013(2) -0.004(2)
C47 0.024(2) 0.026(2) 0.036(3) -0.001(2) 0.006(2) 0.0073(19)
C48 0.030(3) 0.062(4) 0.034(3) -0.006(2) 0.008(2) -0.003(2)
C49 0.059(4) 0.031(3) 0.068(4) 0.002(3) 0.009(3) 0.021(3)
C50 0.036(3) 0.063(4) 0.039(3) -0.014(3) 0.000(2) 0.019(3)
C51 0.027(3) 0.034(3) 0.058(3) 0.006(2) 0.018(2) -0.001(2)
C52 0.026(2) 0.024(2) 0.038(3) -0.003(2) 0.015(2) -0.0005(19)
C53 0.029(3) 0.035(3) 0.066(4) 0.005(3) 0.025(2) 0.004(2)
C54 0.034(3) 0.046(3) 0.044(3) -0.006(2) 0.024(2) 0.006(2)
C55 0.041(3) 0.031(3) 0.061(4) -0.001(3) 0.023(3) -0.007(2)
C56 0.017(2) 0.047(3) 0.030(2) 0.001(2) 0.0066(18) 0.004(2)
C57 0.025(3) 0.038(3) 0.047(3) 0.008(2) 0.019(2) -0.002(2)
C58 0.119(7) 0.163(9) 0.062(5) -0.045(5) 0.069(5) -0.102(7)
C59 0.034(3) 0.046(3) 0.066(4) 0.018(3) 0.012(3) 0.000(2)
C60 0.035(3) 0.045(4) 0.128(6) 0.042(4) 0.011(4) -0.009(3)
O1 0.0356(17) 0.0179(15) 0.0301(16) -0.0030(13) 0.0092(14) -0.0026(13)
O2 0.0277(17) 0.0223(16) 0.0385(18) 0.0088(14) 0.0155(14) -0.0020(13)
O3 0.0234(16) 0.0225(15) 0.0339(17) 0.0007(13) 0.0114(13) 0.0033(12)
O4 0.0238(16) 0.0356(18) 0.0285(17) 0.0067(14) 0.0100(13) 0.0055(14)
O5 0.0200(14) 0.0217(15) 0.0241(15) 0.0010(12) 0.0079(12) -0.0006(12)

loop_
_atom_type_symbol
_atom_type_description
_atom_type_scat_dispersion_real
_atom_type_scat_dispersion_imag
_atom_type_scat_source
C C 0.0033 0.0016 'International Tables Vol C Tables 4.2.6.8 and 6.1.1.4'
H H 0.0000 0.0000 'International Tables Vol C Tables 4.2.6.8 and 6.1.1.4'
O O 0.0106 0.0060 'International Tables Vol C Tables 4.2.6.8 and 6.1.1.4'
Br Br -0.2901 2.4595 'International Tables Vol C Tables 4.2.6.8 and 6.1.1.4'

loop_
_geom_angle_atom_site_label_1
_geom_angle_atom_site_label_2
_geom_angle_atom_site_label_3
_geom_angle
_geom_angle_site_symmetry_1
_geom_angle_site_symmetry_3
_geom_angle_publ_flag
O1 C1 C2 120.5(3) . . ?
O1 C1 C6 118.9(4) . . ?
C2 C1 C6 120.6(4) . . ?
C1 C2 C3 118.4(4) . . ?
C1 C2 C35 118.5(4) . . ?
C3 C2 C35 123.0(4) . . ?
C4 C3 C2 122.6(4) . . ?
C4 C3 H3 118.7 . . ?
C2 C3 H3 118.7 . . ?
C3 C4 C5 117.5(4) . . ?
C3 C4 C37 121.6(4) . . ?
C5 C4 C37 120.9(4) . . ?
C6 C5 C4 122.1(4) . . ?
C6 C5 H5 119.0 . . ?
C4 C5 H5 119.0 . . ?
C5 C6 C1 118.9(4) . . ?
C5 C6 C7 124.8(4) . . ?
C1 C6 C7 116.3(4) . . ?
C9 C7 C6 114.4(3) . . ?
C9 C7 Br1 109.6(3) . . ?
C6 C7 Br1 111.3(3) . . ?
C9 C7 H7 107.1 . . ?
C6 C7 H7 107.1 . . ?
Br1 C7 H7 107.1 . . ?
O2 C8 C9 119.6(4) . . ?
O2 C8 C13 120.0(4) . . ?
C9 C8 C13 120.1(4) . . ?
C10 C9 C8 119.5(4) . . ?
C10 C9 C7 121.1(4) . . ?
C8 C9 C7 118.9(4) . . ?
C9 C10 C11 122.0(4) . . ?
C9 C10 H10 119.0 . . ?
C11 C10 H10 119.0 . . ?
C12 C11 C10 117.2(4) . . ?
C12 C11 C42 118.6(4) . . ?
C10 C11 C42 123.0(4) . . ?
C13 C12 C11 122.2(4) . . ?
C13 C12 H12 118.9 . . ?
C11 C12 H12 118.9 . . ?
C12 C13 C8 119.0(4) . . ?
C12 C13 C14 119.9(4) . . ?
C8 C13 C14 120.6(4) . . ?
C13 C14 C16 112.0(3) . . ?
C13 C14 Br2 110.4(3) . . ?
C16 C14 Br2 111.4(3) . . ?
C13 C14 H14 107.6 . . ?
C16 C14 H14 107.6 . . ?
Br2 C14 H14 107.6 . . ?
O3 C15 C20 120.7(4) . . ?
O3 C15 C16 118.6(4) . . ?
C20 C15 C16 120.5(4) . . ?
C17 C16 C15 118.4(4) . . ?
C17 C16 C14 124.5(4) . . ?
C15 C16 C14 116.7(4) . . ?
C16 C17 C18 122.6(4) . . ?
C16 C17 H17 118.7 . . ?
C18 C17 H17 118.7 . . ?
C19 C18 C17 117.9(4) . . ?
C19 C18 C47 122.6(4) . . ?
C17 C18 C47 119.5(4) . . ?
C18 C19 C20 121.5(4) . . ?
C18 C19 H19 119.2 . . ?
C20 C19 H19 119.2 . . ?
C19 C20 C15 119.0(4) . . ?
C19 C20 C21 123.2(4) . . ?
C15 C20 C21 117.8(4) . . ?
C23 C21 C20 116.8(3) . . ?
C23 C21 Br3 110.0(3) . . ?
C20 C21 Br3 109.9(3) . . ?
C23 C21 H21 106.5 . . ?
C20 C21 H21 106.5 . . ?
Br3 C21 H21 106.5 . . ?
O4 C22 C23 120.0(4) . . ?
O4 C22 C27 118.9(4) . . ?
C23 C22 C27 121.0(4) . . ?
C22 C23 C24 118.0(4) . . ?
C22 C23 C21 118.0(4) . . ?
C24 C23 C21 123.9(4) . . ?
C25 C24 C23 123.0(4) . . ?
C25 C24 H24 118.5 . . ?
C23 C24 H24 118.5 . . ?
C24 C25 C26 117.4(4) . . ?
C24 C25 C52 122.9(4) . . ?
C26 C25 C52 119.7(4) . . ?
C27 C26 C25 121.8(4) . . ?
C27 C26 H26 119.1 . . ?
C25 C26 H26 119.1 . . ?
C26 C27 C22 118.7(4) . . ?
C26 C27 C28 122.9(4) . . ?
C22 C27 C28 118.2(4) . . ?
C30 C28 C27 113.8(3) . . ?
C30 C28 Br4 110.1(3) . . ?
C27 C28 Br4 111.4(3) . . ?
C30 C28 H28 107.1 . . ?
C27 C28 H28 107.1 . . ?
Br4 C28 H28 107.1 . . ?
O5 C29 C34 119.1(3) . . ?
O5 C29 C30 120.1(4) . . ?
C34 C29 C30 120.8(4) . . ?
C31 C30 C29 118.2(4) . . ?
C31 C30 C28 123.2(4) . . ?
C29 C30 C28 118.4(4) . . ?
C32 C31 C30 122.2(4) . . ?
C32 C31 H31 118.9 . . ?
C30 C31 H31 118.9 . . ?
C31 C32 C33 118.0(4) . . ?
C31 C32 C57 123.6(4) . . ?
C33 C32 C57 118.3(4) . . ?
C34 C33 C32 121.7(4) . . ?
C34 C33 H33 119.2 . . ?
C32 C33 H33 119.2 . . ?
C33 C34 C29 118.6(4) . . ?
C33 C34 C35 122.2(4) . . ?
C29 C34 C35 119.0(4) . . ?
C2 C35 C34 113.9(3) . . ?
C2 C35 Br5 111.2(3) . . ?
C34 C35 Br5 108.9(3) . . ?
C2 C35 H35 107.5 . . ?
C34 C35 H35 107.5 . . ?
Br5 C35 H35 107.5 . . ?
O1 C36 H36A 109.5 . . ?
O1 C36 H36B 109.5 . . ?
H36A C36 H36B 109.5 . . ?
O1 C36 H36C 109.5 . . ?
H36A C36 H36C 109.5 . . ?
H36B C36 H36C 109.5 . . ?
C39 C37 C38A 130.6(8) . . ?
C39 C37 C40 116.3(12) . . ?
C38A C37 C40 45.2(8) . . ?
C39 C37 C39A 48.0(10) . . ?
C38A C37 C39A 112.7(6) . . ?
C40 C37 C39A 141.8(8) . . ?
C39 C37 C4 115.7(8) . . ?
C38A C37 C4 113.7(4) . . ?
C40 C37 C4 108.6(7) . . ?
C39A C37 C4 109.3(4) . . ?
C39 C37 C40A 60.9(11) . . ?
C38A C37 C40A 104.8(6) . . ?
C40 C37 C40A 63.5(9) . . ?
C39A C37 C40A 108.3(6) . . ?
C4 C37 C40A 107.8(4) . . ?
C39 C37 C38 102.7(13) . . ?
C38A C37 C38 62.1(10) . . ?
C40 C37 C38 106.9(12) . . ?
C39A C37 C38 58.0(9) . . ?
C4 C37 C38 105.5(8) . . ?
C40A C37 C38 146.7(8) . . ?
C37 C38 H38A 109.5 . . ?
C37 C38 H38B 109.5 . . ?
H38A C38 H38B 109.5 . . ?
C37 C38 H38C 109.5 . . ?
H38A C38 H38C 109.5 . . ?
H38B C38 H38C 109.5 . . ?
C37 C39 H39A 109.5 . . ?
C37 C39 H39B 109.5 . . ?
H39A C39 H39B 109.5 . . ?
C37 C39 H39C 109.5 . . ?
H39A C39 H39C 109.5 . . ?
H39B C39 H39C 109.5 . . ?
C37 C40 H40A 109.5 . . ?
C37 C40 H40B 109.5 . . ?
H40A C40 H40B 109.5 . . ?
C37 C40 H40C 109.5 . . ?
H40A C40 H40C 109.5 . . ?
H40B C40 H40C 109.5 . . ?
C37 C38A H38D 109.5 . . ?
C37 C38A H38E 109.5 . . ?
H38D C38A H38E 109.5 . . ?
C37 C38A H38F 109.5 . . ?
H38D C38A H38F 109.5 . . ?
H38E C38A H38F 109.5 . . ?
C37 C39A H39D 109.5 . . ?
C37 C39A H39E 109.5 . . ?
H39D C39A H39E 109.5 . . ?
C37 C39A H39F 109.5 . . ?
H39D C39A H39F 109.5 . . ?
H39E C39A H39F 109.5 . . ?
C37 C40A H40D 109.5 . . ?
C37 C40A H40E 109.5 . . ?
H40D C40A H40E 109.5 . . ?
C37 C40A H40F 109.5 . . ?
H40D C40A H40F 109.5 . . ?
H40E C40A H40F 109.5 . . ?
O2 C41 H41A 109.5 . . ?
O2 C41 H41B 109.5 . . ?
H41A C41 H41B 109.5 . . ?
O2 C41 H41C 109.5 . . ?
H41A C41 H41C 109.5 . . ?
H41B C41 H41C 109.5 . . ?
C43 C42 C45 108.2(5) . . ?
C43 C42 C11 111.8(4) . . ?
C45 C42 C11 111.9(4) . . ?
C43 C42 C44 108.6(5) . . ?
C45 C42 C44 108.4(5) . . ?
C11 C42 C44 107.8(4) . . ?
C42 C43 H43A 109.5 . . ?
C42 C43 H43B 109.5 . . ?
H43A C43 H43B 109.5 . . ?
C42 C43 H43C 109.5 . . ?
H43A C43 H43C 109.5 . . ?
H43B C43 H43C 109.5 . . ?
C42 C44 H44A 109.5 . . ?
C42 C44 H44B 109.5 . . ?
H44A C44 H44B 109.5 . . ?
C42 C44 H44C 109.5 . . ?
H44A C44 H44C 109.5 . . ?
H44B C44 H44C 109.5 . . ?
C42 C45 H45A 109.5 . . ?
C42 C45 H45B 109.5 . . ?
H45A C45 H45B 109.5 . . ?
C42 C45 H45C 109.5 . . ?
H45A C45 H45C 109.5 . . ?
H45B C45 H45C 109.5 . . ?
O3 C46 H46A 109.5 . . ?
O3 C46 H46B 109.5 . . ?
H46A C46 H46B 109.5 . . ?
O3 C46 H46C 109.5 . . ?
H46A C46 H46C 109.5 . . ?
H46B C46 H46C 109.5 . . ?
C50 C47 C48 108.7(4) . . ?
C50 C47 C18 113.5(4) . . ?
C48 C47 C18 109.0(4) . . ?
C50 C47 C49 108.9(4) . . ?
C48 C47 C49 107.8(4) . . ?
C18 C47 C49 108.8(4) . . ?
C47 C48 H48A 109.5 . . ?
C47 C48 H48B 109.5 . . ?
H48A C48 H48B 109.5 . . ?
C47 C48 H48C 109.5 . . ?
H48A C48 H48C 109.5 . . ?
H48B C48 H48C 109.5 . . ?
C47 C49 H49A 109.5 . . ?
C47 C49 H49B 109.5 . . ?
H49A C49 H49B 109.5 . . ?
C47 C49 H49C 109.5 . . ?
H49A C49 H49C 109.5 . . ?
H49B C49 H49C 109.5 . . ?
C47 C50 H50A 109.5 . . ?
C47 C50 H50B 109.5 . . ?
H50A C50 H50B 109.5 . . ?
C47 C50 H50C 109.5 . . ?
H50A C50 H50C 109.5 . . ?
H50B C50 H50C 109.5 . . ?
O4 C51 H51A 109.5 . . ?
O4 C51 H51B 109.5 . . ?
H51A C51 H51B 109.5 . . ?
O4 C51 H51C 109.5 . . ?
H51A C51 H51C 109.5 . . ?
H51B C51 H51C 109.5 . . ?
C53 C52 C54 109.6(4) . . ?
C53 C52 C55 107.6(4) . . ?
C54 C52 C55 109.5(4) . . ?
C53 C52 C25 112.0(4) . . ?
C54 C52 C25 109.5(4) . . ?
C55 C52 C25 108.5(4) . . ?
C52 C53 H53A 109.5 . . ?
C52 C53 H53B 109.5 . . ?
H53A C53 H53B 109.5 . . ?
C52 C53 H53C 109.5 . . ?
H53A C53 H53C 109.5 . . ?
H53B C53 H53C 109.5 . . ?
C52 C54 H54A 109.5 . . ?
C52 C54 H54B 109.5 . . ?
H54A C54 H54B 109.5 . . ?
C52 C54 H54C 109.5 . . ?
H54A C54 H54C 109.5 . . ?
H54B C54 H54C 109.5 . . ?
C52 C55 H55A 109.5 . . ?
C52 C55 H55B 109.5 . . ?
H55A C55 H55B 109.5 . . ?
C52 C55 H55C 109.5 . . ?
H55A C55 H55C 109.5 . . ?
H55B C55 H55C 109.5 . . ?
O5 C56 H56A 109.5 . . ?
O5 C56 H56B 109.5 . . ?
H56A C56 H56B 109.5 . . ?
O5 C56 H56C 109.5 . . ?
H56A C56 H56C 109.5 . . ?
H56B C56 H56C 109.5 . . ?
C59 C57 C58 109.0(5) . . ?
C59 C57 C60 105.8(5) . . ?
C58 C57 C60 109.9(6) . . ?
C59 C57 C32 111.1(4) . . ?
C58 C57 C32 112.2(5) . . ?
C60 C57 C32 108.7(4) . . ?
C57 C58 H58A 109.5 . . ?
C57 C58 H58B 109.5 . . ?
H58A C58 H58B 109.5 . . ?
C57 C58 H58C 109.5 . . ?
H58A C58 H58C 109.5 . . ?
H58B C58 H58C 109.5 . . ?
C57 C59 H59A 109.5 . . ?
C57 C59 H59B 109.5 . . ?
H59A C59 H59B 109.5 . . ?
C57 C59 H59C 109.5 . . ?
H59A C59 H59C 109.5 . . ?
H59B C59 H59C 109.5 . . ?
C57 C60 H60A 109.5 . . ?
C57 C60 H60B 109.5 . . ?
H60A C60 H60B 109.5 . . ?
C57 C60 H60C 109.5 . . ?
H60A C60 H60C 109.5 . . ?
H60B C60 H60C 109.5 . . ?
C1 O1 C36 116.3(3) . . ?
C8 O2 C41 115.0(3) . . ?
C15 O3 C46 113.9(3) . . ?
C22 O4 C51 113.6(3) . . ?
C29 O5 C56 112.1(3) . . ?

loop_
_geom_bond_atom_site_label_1
_geom_bond_atom_site_label_2
_geom_bond_distance
_geom_bond_site_symmetry_2
_geom_bond_publ_flag
Br1 C7 2.002(4) . ?
Br2 C14 1.989(4) . ?
Br3 C21 1.993(4) . ?
Br4 C28 1.976(4) . ?
Br5 C35 1.991(4) . ?
C1 O1 1.373(5) . ?
C1 C2 1.384(6) . ?
C1 C6 1.403(6) . ?
C2 C3 1.399(6) . ?
C2 C35 1.501(6) . ?
C3 C4 1.383(6) . ?
C3 H3 0.9500 . ?
C4 C5 1.389(6) . ?
C4 C37 1.532(6) . ?
C5 C6 1.388(6) . ?
C5 H5 0.9500 . ?
C6 C7 1.507(6) . ?
C7 C9 1.507(6) . ?
C7 H7 1.0000 . ?
C8 O2 1.377(5) . ?
C8 C9 1.390(6) . ?
C8 C13 1.399(6) . ?
C9 C10 1.375(6) . ?
C10 C11 1.401(6) . ?
C10 H10 0.9500 . ?
C11 C12 1.393(6) . ?
C11 C42 1.532(6) . ?
C12 C13 1.382(6) . ?
C12 H12 0.9500 . ?
C13 C14 1.503(6) . ?
C14 C16 1.516(6) . ?
C14 H14 1.0000 . ?
C15 O3 1.369(5) . ?
C15 C20 1.395(6) . ?
C15 C16 1.406(6) . ?
C16 C17 1.376(6) . ?
C17 C18 1.391(6) . ?
C17 H17 0.9500 . ?
C18 C19 1.390(6) . ?
C18 C47 1.537(6) . ?
C19 C20 1.391(6) . ?
C19 H19 0.9500 . ?
C20 C21 1.513(6) . ?
C21 C23 1.513(6) . ?
C21 H21 1.0000 . ?
C22 O4 1.390(5) . ?
C22 C23 1.392(6) . ?
C22 C27 1.397(6) . ?
C23 C24 1.394(6) . ?
C24 C25 1.377(6) . ?
C24 H24 0.9500 . ?
C25 C26 1.398(6) . ?
C25 C52 1.554(6) . ?
C26 C27 1.392(6) . ?
C26 H26 0.9500 . ?
C27 C28 1.500(6) . ?
C28 C30 1.498(6) . ?
C28 H28 1.0000 . ?
C29 O5 1.388(5) . ?
C29 C34 1.394(6) . ?
C29 C30 1.396(6) . ?
C30 C31 1.395(6) . ?
C31 C32 1.371(6) . ?
C31 H31 0.9500 . ?
C32 C33 1.397(6) . ?
C32 C57 1.539(6) . ?
C33 C34 1.383(6) . ?
C33 H33 0.9500 . ?
C34 C35 1.513(6) . ?
C35 H35 1.0000 . ?
C36 O1 1.458(5) . ?
C36 H36A 0.9800 . ?
C36 H36B 0.9800 . ?
C36 H36C 0.9800 . ?
C37 C39 1.454(18) . ?
C37 C38A 1.491(9) . ?
C37 C40 1.518(18) . ?
C37 C39A 1.518(9) . ?
C37 C40A 1.588(9) . ?
C37 C38 1.65(2) . ?
C38 H38A 0.9800 . ?
C38 H38B 0.9800 . ?
C38 H38C 0.9800 . ?
C39 H39A 0.9800 . ?
C39 H39B 0.9800 . ?
C39 H39C 0.9800 . ?
C40 H40A 0.9800 . ?
C40 H40B 0.9800 . ?
C40 H40C 0.9800 . ?
C38A H38D 0.9800 . ?
C38A H38E 0.9800 . ?
C38A H38F 0.9800 . ?
C39A H39D 0.9800 . ?
C39A H39E 0.9800 . ?
C39A H39F 0.9800 . ?
C40A H40D 0.9800 . ?
C40A H40E 0.9800 . ?
C40A H40F 0.9800 . ?
C41 O2 1.461(6) . ?
C41 H41A 0.9800 . ?
C41 H41B 0.9800 . ?
C41 H41C 0.9800 . ?
C42 C43 1.521(7) . ?
C42 C45 1.521(8) . ?
C42 C44 1.537(8) . ?
C43 H43A 0.9800 . ?
C43 H43B 0.9800 . ?
C43 H43C 0.9800 . ?
C44 H44A 0.9800 . ?
C44 H44B 0.9800 . ?
C44 H44C 0.9800 . ?
C45 H45A 0.9800 . ?
C45 H45B 0.9800 . ?
C45 H45C 0.9800 . ?
C46 O3 1.444(5) . ?
C46 H46A 0.9800 . ?
C46 H46B 0.9800 . ?
C46 H46C 0.9800 . ?
C47 C50 1.496(6) . ?
C47 C48 1.532(6) . ?
C47 C49 1.541(7) . ?
C48 H48A 0.9800 . ?
C48 H48B 0.9800 . ?
C48 H48C 0.9800 . ?
C49 H49A 0.9800 . ?
C49 H49B 0.9800 . ?
C49 H49C 0.9800 . ?
C50 H50A 0.9800 . ?
C50 H50B 0.9800 . ?
C50 H50C 0.9800 . ?
C51 O4 1.437(6) . ?
C51 H51A 0.9800 . ?
C51 H51B 0.9800 . ?
C51 H51C 0.9800 . ?
C52 C53 1.505(7) . ?
C52 C54 1.508(7) . ?
C52 C55 1.540(7) . ?
C53 H53A 0.9800 . ?
C53 H53B 0.9800 . ?
C53 H53C 0.9800 . ?
C54 H54A 0.9800 . ?
C54 H54B 0.9800 . ?
C54 H54C 0.9800 . ?
C55 H55A 0.9800 . ?
C55 H55B 0.9800 . ?
C55 H55C 0.9800 . ?
C56 O5 1.427(5) . ?
C56 H56A 0.9800 . ?
C56 H56B 0.9800 . ?
C56 H56C 0.9800 . ?
C57 C59 1.504(7) . ?
C57 C58 1.505(8) . ?
C57 C60 1.536(8) . ?
C58 H58A 0.9800 . ?
C58 H58B 0.9800 . ?
C58 H58C 0.9800 . ?
C59 H59A 0.9800 . ?
C59 H59B 0.9800 . ?
C59 H59C 0.9800 . ?
C60 H60A 0.9800 . ?
C60 H60B 0.9800 . ?
C60 H60C 0.9800 . ?
